data_7015502
loop_
_publ_author_name
'Saines, Paul J.'
'Yeung, Hamish H.-M.'
'Hester, James R.'
'Lennie, Alistair R.'
'Cheetham, Anthony K.'

_publ_section_title
;
 Detailed investigations of phase transitions and magnetic structure in
 Fe(iii), Mn(ii), Co(ii) and Ni(ii) 3,4,5-trihydroxybenzoate (gallate)
 dihydrates by neutron and X-ray diffraction.
;
_journal_issue 24
_journal_name_full 'Dalton transactions (Cambridge, England : 2003)'
_journal_page_first 6401
_journal_page_last 6410
_journal_paper_doi 10.1039/c0dt01687j
_journal_volume 40
_journal_year 2011
_chemical_absolute_configuration ad
_chemical_compound_source 'synthesis as described'
_chemical_formula_moiety 'C7 H3 Fe O5, 2(H2 O)'
_chemical_formula_sum 'C7 H7 Fe O7'
_chemical_formula_weight 258.98
_chemical_name_common 'fe gallate dihydrate'
_chemical_name_systematic
;
?
;
_space_group_IT_number 152
_symmetry_cell_setting trigonal
_symmetry_Int_Tables_number 152
_symmetry_space_group_name_Hall 'P 31 2"'
_symmetry_space_group_name_H-M 'P 31 2 1'
_atom_sites_solution_hydrogens geom
_atom_sites_solution_primary direct
_atom_sites_solution_secondary difmap
_audit_creation_date 2010-11-10T11:14:38-00:00
_audit_creation_method 'WinGX routine CIF_UPDATE'
_cell_angle_alpha 90
_cell_angle_beta 90
_cell_angle_gamma 120
_cell_formula_units_Z 3
_cell_length_a 8.6716(4)
_cell_length_b 8.6716(4)
_cell_length_c 10.8650(5)
_cell_measurement_reflns_used 2114
_cell_measurement_temperature 90(2)
_cell_measurement_theta_max 29.1876
_cell_measurement_theta_min 3.291
_cell_measurement_wavelength 0.71073
_cell_volume 707.55(6)
_computing_cell_refinement 'CrysAlisPro, Oxford Diffraction, 2010'
_computing_data_collection 'CrysAlisPro, Oxford Diffraction, 2010'
_computing_data_reduction 'CrysAlisPro, Oxford Diffraction, 2010'
_computing_molecular_graphics 'Diamond (Brandenburg 1997)'
_computing_publication_material 'WinGX publication routines (Farrugia, 1999)'
_computing_structure_refinement 'SHELXL-97 (Sheldrick, 1997)'
_computing_structure_solution 'SHELXS-97 (Sheldrick, 1990)'
_diffrn_ambient_temperature 90(2)
_diffrn_detector_area_resol_mean 16.1183
_diffrn_measured_fraction_theta_full 0.996
_diffrn_measured_fraction_theta_max 0.918
_diffrn_measurement_device_type 'Xcalibur, Eos, Gemini ultra'
_diffrn_measurement_method '\w scans'
_diffrn_radiation_monochromator graphite
_diffrn_radiation_probe x-ray
_diffrn_radiation_type MoK\a
_diffrn_radiation_wavelength 0.71073
_diffrn_reflns_av_R_equivalents 0.0312
_diffrn_reflns_av_unetI/netI 0.0381
_diffrn_reflns_limit_h_max 9
_diffrn_reflns_limit_h_min -11
_diffrn_reflns_limit_k_max 10
_diffrn_reflns_limit_k_min -11
_diffrn_reflns_limit_l_max 14
_diffrn_reflns_limit_l_min -14
_diffrn_reflns_number 3367
_diffrn_reflns_theta_full 26.32
_diffrn_reflns_theta_max 29.25
_diffrn_reflns_theta_min 3.3
_diffrn_standards_interval_count 0
_diffrn_standards_interval_time 0
_diffrn_standards_number 0
_exptl_absorpt_coefficient_mu 1.604
_exptl_absorpt_correction_T_max 0.957
_exptl_absorpt_correction_T_min 0.819
_exptl_absorpt_correction_type analytical
_exptl_absorpt_process_details
;
CrysAlisPro, Oxford Diffraction Ltd.,
Version 1.171.34.44 (release 25-10-2010 CrysAlis171 .NET)
(compiled Oct 25 2010,18:11:34)
Analytical numeric absorption correction using a multifaceted crystal
model based on expressions derived by R.C. Clark & J.S. Reid.
(Clark, R. C. & Reid, J. S. (1995). Acta Cryst. A51, 887-897)
;
_exptl_crystal_colour black
_exptl_crystal_density_diffrn 1.823
_exptl_crystal_density_method 'not measured'
_exptl_crystal_description rod
_exptl_crystal_F_000 393
_exptl_crystal_size_max 0.2393
_exptl_crystal_size_mid 0.0488
_exptl_crystal_size_min 0.0295
_refine_diff_density_max 0.99
_refine_diff_density_min -0.343
_refine_diff_density_rms 0.112
_refine_ls_abs_structure_details 'Flack H D (1983), Acta Cryst. A39, 876-881'
_refine_ls_abs_structure_Flack -0.02(4)
_refine_ls_goodness_of_fit_ref 1.162
_refine_ls_hydrogen_treatment constr
_refine_ls_matrix_type full
_refine_ls_number_parameters 72
_refine_ls_number_reflns 1114
_refine_ls_number_restraints 0
_refine_ls_restrained_S_all 1.162
_refine_ls_R_factor_all 0.0405
_refine_ls_R_factor_gt 0.0366
_refine_ls_shift/su_max 0.007
_refine_ls_shift/su_mean 0.001
_refine_ls_structure_factor_coef Fsqd
_refine_ls_weighting_details 'calc w=1/[\s^2^(Fo^2^)+(0.0500P)^2^+0.9388P] where P=(Fo^2^+2Fc^2^)/3'
_refine_ls_weighting_scheme calc
_refine_ls_wR_factor_gt 0.0986
_refine_ls_wR_factor_ref 0.1036
_reflns_number_gt 1036
_reflns_number_total 1114
_reflns_threshold_expression >2sigma(I)
_cod_data_source_file c0dt01687j.txt
_cod_data_source_block fegall
_cod_original_formula_sum 'C7 H7 Fe1 O7'
_cod_database_code 7015502

loop_
_symmetry_equiv_pos_as_xyz
'x, y, z'
'-y, x-y, z+1/3'
'-x+y, -x, z+2/3'
'y, x, -z'
'x-y, -y, -z+2/3'
'-x, -x+y, -z+1/3'

loop_
_atom_site_label
_atom_site_type_symbol
_atom_site_fract_x
_atom_site_fract_y
_atom_site_fract_z
_atom_site_U_iso_or_equiv
_atom_site_adp_type
_atom_site_occupancy
_atom_site_symmetry_multiplicity
_atom_site_calc_flag
_atom_site_refinement_flags
_atom_site_disorder_assembly
_atom_site_disorder_group
Fe1 Fe 0.05818(8) 0.05818(8) 0.5 0.00802(19) Uani 1 2 d S . .
O1 O 0.1126(4) 0 0.3333 0.0099(6) Uani 1 2 d S . .
O2 O 0.1204(4) 0.3129(3) 0.4703(2) 0.0156(6) Uani 1 1 d . . .
O3 O -0.1891(4) -0.0227(4) 0.4353(2) 0.0168(6) Uani 1 1 d . . .
C1 C 0.2694(6) 0 0.3333 0.0125(11) Uani 1 2 d S . .
C2 C 0.3754(5) 0.0606(6) 0.4375(3) 0.0159(8) Uani 1 1 d . . .
C5 C 0.5349(5) 0.0592(6) 0.4391(3) 0.0163(8) Uani 1 1 d . . .
H5 H 0.6092 0.0974 0.5098 0.02 Uiso 1 1 calc R . .
C4 C 0.5836(7) 0 0.3333 0.0172(12) Uani 1 2 d S . .
C3 C -0.2453(6) 0 0.3333 0.0134(11) Uani 1 2 d S . .
O4A O 0.1616(12) 0.4529(11) 0.2593(7) 0.0434(15) Uiso 0.47 1 d P . .
O4B O 0.289(3) 0.541(2) 0.3035(16) 0.0434(15) Uiso 0.21 1 d P . .
O4C O 0.4254(17) 0.5778(17) 0.4407(11) 0.0434(15) Uiso 0.32 1 d P . .

loop_
_atom_site_aniso_label
_atom_site_aniso_U_11
_atom_site_aniso_U_22
_atom_site_aniso_U_33
_atom_site_aniso_U_23
_atom_site_aniso_U_13
_atom_site_aniso_U_12
Fe1 0.0091(3) 0.0091(3) 0.0068(3) -0.00046(14) 0.00046(14) 0.0052(3)
O1 0.0073(11) 0.0154(19) 0.0096(14) -0.0009(15) -0.0004(8) 0.0077(10)
O2 0.0308(17) 0.0136(12) 0.0091(12) 0.0033(10) 0.0068(11) 0.0162(12)
O3 0.0118(13) 0.0311(17) 0.0105(12) 0.0000(11) -0.0013(10) 0.0130(12)
C1 0.0086(17) 0.018(3) 0.014(2) 0.000(2) 0.0000(11) 0.0088(14)
C2 0.0144(18) 0.026(2) 0.0114(17) -0.0062(16) -0.0038(14) 0.0128(17)
C5 0.0104(18) 0.031(2) 0.0119(15) -0.0035(15) -0.0025(14) 0.0134(17)
C4 0.0151(18) 0.030(3) 0.012(2) -0.002(2) -0.0009(11) 0.0150(17)
C3 0.0122(19) 0.020(3) 0.010(2) -0.002(2) -0.0010(11) 0.0102(15)

loop_
_atom_type_symbol
_atom_type_description
_atom_type_scat_dispersion_real
_atom_type_scat_dispersion_imag
_atom_type_scat_source
C C 0.0033 0.0016 'International Tables Vol C Tables 4.2.6.8 and 6.1.1.4'
H H 0 0 'International Tables Vol C Tables 4.2.6.8 and 6.1.1.4'
O O 0.0106 0.006 'International Tables Vol C Tables 4.2.6.8 and 6.1.1.4'
Fe Fe 0.3463 0.8444 'International Tables Vol C Tables 4.2.6.8 and 6.1.1.4'

loop_
_geom_angle_atom_site_label_1
_geom_angle_atom_site_label_2
_geom_angle_atom_site_label_3
_geom_angle
_geom_angle_site_symmetry_1
_geom_angle_site_symmetry_3
_geom_angle_publ_flag
O1 Fe1 O1 179.05(10) . 2 ?
O1 Fe1 O3 86.58(11) . . ?
O1 Fe1 O3 92.76(8) 2 . ?
O1 Fe1 O3 92.76(8) . 4_556 ?
O1 Fe1 O3 86.58(11) 2 4_556 ?
O3 Fe1 O3 90.45(17) . 4_556 ?
O1 Fe1 O2 99.40(8) . . ?
O1 Fe1 O2 81.25(11) 2 . ?
O3 Fe1 O2 88.89(12) . . ?
O3 Fe1 O2 167.76(10) 4_556 . ?
O1 Fe1 O2 81.25(11) . 4_556 ?
O1 Fe1 O2 99.40(8) 2 4_556 ?
O3 Fe1 O2 167.76(10) . 4_556 ?
O3 Fe1 O2 88.89(12) 4_556 4_556 ?
O2 Fe1 O2 94.32(18) . 4_556 ?
C1 O1 Fe1 111.23(9) . 3_554 ?
C1 O1 Fe1 111.23(9) . . ?
Fe1 O1 Fe1 137.53(17) 3_554 . ?
C2 O2 Fe1 111.8(2) 4_556 . ?
C3 O3 Fe1 132.5(3) . . ?
O1 C1 C2 118.3(2) . 5 ?
O1 C1 C2 118.3(2) . . ?
C2 C1 C2 123.4(5) 5 . ?
O2 C2 C1 115.5(4) 4_556 . ?
O2 C2 C5 125.7(4) 4_556 . ?
C1 C2 C5 118.8(4) . . ?
C2 C5 C4 118.4(4) . . ?
C5 C4 C5 122.3(5) . 5 ?
C5 C4 C3 118.9(3) . 1_655 ?
C5 C4 C3 118.9(3) 5 1_655 ?
O3 C3 O3 124.8(5) 5 . ?
O3 C3 C4 117.6(2) 5 1_455 ?
O3 C3 C4 117.6(2) . 1_455 ?

loop_
_geom_bond_atom_site_label_1
_geom_bond_atom_site_label_2
_geom_bond_distance
_geom_bond_site_symmetry_2
_geom_bond_publ_flag
Fe1 O1 1.9985(12) . ?
Fe1 O1 1.9985(12) 2 ?
Fe1 O3 2.020(3) . ?
Fe1 O3 2.020(3) 4_556 ?
Fe1 O2 2.020(3) . ?
Fe1 O2 2.020(3) 4_556 ?
O1 C1 1.360(6) . ?
O1 Fe1 1.9984(12) 3_554 ?
O2 C2 1.360(5) 4_556 ?
O3 C3 1.264(4) . ?
C1 C2 1.385(4) 5 ?
C1 C2 1.385(4) . ?
C2 O2 1.360(5) 4_556 ?
C2 C5 1.388(5) . ?
C5 C4 1.407(4) . ?
C4 C5 1.407(4) 5 ?
C4 C3 1.485(7) 1_655 ?
C3 O3 1.264(4) 5 ?
C3 C4 1.485(7) 1_455 ?
O4A O4B 1.09(2) . ?
